data_9015855
loop_
_publ_author_name
'le Lirzin, A.'
'Soubeyroux, J.'
'Tressaud, A.'
'Georges, R.'
'Darriet, J.'

_publ_section_title
;
 Systemes magnetiques de basse dimensionnalite dans des fluorures de
 type usovite et jarlite
 _cod_database_code 1008571
;
_journal_name_full 'Journal de Chimie Physique et de Physico-Chimie Biologique'
_journal_page_first 2173
_journal_page_last 2189
_journal_volume 88
_journal_year 1991
_chemical_formula_sum 'Al Ba Co0.5 F7 Mn0.5'
_space_group_IT_number 15
_symmetry_space_group_name_Hall '-C 2yc'
_symmetry_space_group_name_H-M 'C 1 2/c 1'
_cell_angle_alpha 90
_cell_angle_beta 91.08
_cell_angle_gamma 90
_cell_length_a 13.658
_cell_length_b 5.205
_cell_length_c 14.380
_cell_formula_units_Z 8
_cell_volume 1022.091
_database_code_amcsd 0016462
_exptl_crystal_density_diffrn 4.604
_cod_duplicate_entry 1008571
_cod_original_formula_sum 'Ba (Mn.5 Co.5) Al F7'
_cod_database_code 9015855
_amcsd_formula_title 'Al2 Ba2 Co F14 Mn'

loop_
_space_group_symop_operation_xyz
x,y,z
1/2+x,1/2+y,z
x,-y,1/2+z
1/2+x,1/2-y,1/2+z
-x,y,1/2-z
1/2-x,1/2+y,1/2-z
-x,-y,-z
1/2-x,1/2-y,-z

loop_
_atom_site_label
_atom_site_fract_x
_atom_site_fract_y
_atom_site_fract_z
_atom_site_occupancy
Ba1 0.19200 0.98200 0.12100 1.00000
Mn1 0.00000 0.47000 0.25000 0.76000
Co1 0.00000 0.47000 0.25000 0.24000
Co2 0.00000 0.50000 0.00000 0.76000
Mn2 0.00000 0.50000 0.00000 0.24000
Al1 0.37800 0.45400 0.12400 1.00000
F1 0.15100 0.19500 0.28300 1.00000
F2 0.42900 0.32000 0.02800 1.00000
F3 0.37000 0.21800 0.19500 1.00000
F4 0.37000 0.23000 0.54200 1.00000
F5 0.49500 0.38700 0.65900 1.00000
F6 0.25300 0.43000 0.09400 1.00000
F7 0.44000 0.06500 0.37800 1.00000

loop_
_cod_related_entry_id
_cod_related_entry_database
_cod_related_entry_code
1 AMCSD 0016462
